data_7215737
loop_
_publ_author_name
'Wang, Lei'
'Hu, Yanjing'
'Wang, Wenqiang'
'Liu, Faqian'
'Huang, Keke'

_publ_section_title
;
 Energetic multi-component molecular solids of tetrafluoroterephthalic
 acid with some aza compounds by strong hydrogen bonds and weak
 intermolecular interactions of C--H&#x22EF;F and C--H&#x22EF;O
;
_journal_issue 20
_journal_name_full CrystEngComm
_journal_page_first 4142
_journal_paper_doi 10.1039/c4ce00133h
_journal_volume 16
_journal_year 2014
_chemical_formula_moiety 'C13 H9 F4 N2 O4'
_chemical_formula_sum 'C13 H9 F4 N2 O4'
_chemical_formula_weight 333.22
_chemical_name_systematic
; 
 ? 
;
_space_group_IT_number 2
_symmetry_cell_setting triclinic
_symmetry_space_group_name_Hall '-P 1'
_symmetry_space_group_name_H-M 'P -1'
_atom_sites_solution_hydrogens geom
_atom_sites_solution_primary direct
_atom_sites_solution_secondary difmap
_audit_creation_method SHELXL-97
_cell_angle_alpha 94.022(6)
_cell_angle_beta 109.536(7)
_cell_angle_gamma 90.479(6)
_cell_formula_units_Z 2
_cell_length_a 7.3027(6)
_cell_length_b 9.6227(7)
_cell_length_c 9.7417(7)
_cell_measurement_temperature 293(2)
_cell_volume 643.20(9)
_computing_structure_refinement 'SHELXL-97 (Sheldrick, 1997)'
_computing_structure_solution 'SHELXS-97 (Sheldrick, 1990)'
_diffrn_ambient_temperature 293(2)
_diffrn_measured_fraction_theta_full 'ACTA 50'
_diffrn_measured_fraction_theta_max 0.844
_diffrn_radiation_monochromator graphite
_diffrn_radiation_source 'fine-focus sealed tube'
_diffrn_radiation_type MoK\a
_diffrn_radiation_wavelength 0.71073
_diffrn_reflns_av_R_equivalents 0.0165
_diffrn_reflns_av_sigmaI/netI 0.0358
_diffrn_reflns_limit_h_max 9
_diffrn_reflns_limit_h_min -8
_diffrn_reflns_limit_k_max 9
_diffrn_reflns_limit_k_min -12
_diffrn_reflns_limit_l_max 11
_diffrn_reflns_limit_l_min -12
_diffrn_reflns_number 4750
_diffrn_reflns_theta_full 'ACTA 50'
_diffrn_reflns_theta_max 29.28
_diffrn_reflns_theta_min 2.22
_exptl_absorpt_coefficient_mu 0.165
_exptl_absorpt_correction_T_max 0.0001
_exptl_absorpt_correction_T_min 0.0001
_exptl_absorpt_correction_type empirical
_exptl_absorpt_process_details SADABS
_exptl_crystal_colour colourless
_exptl_crystal_density_diffrn 1.721
_exptl_crystal_density_method 'not measured'
_exptl_crystal_description block
_exptl_crystal_F_000 338
_exptl_crystal_size_max 0.25
_exptl_crystal_size_mid 0.18
_exptl_crystal_size_min 0.16
_refine_diff_density_max 0.223
_refine_diff_density_min -0.256
_refine_diff_density_rms 0.057
_refine_ls_extinction_method none
_refine_ls_goodness_of_fit_ref 1.054
_refine_ls_hydrogen_treatment mixed
_refine_ls_matrix_type full
_refine_ls_number_parameters 208
_refine_ls_number_reflns 2956
_refine_ls_number_restraints 0
_refine_ls_restrained_S_all 1.054
_refine_ls_R_factor_all 0.0635
_refine_ls_R_factor_gt 0.0448
_refine_ls_shift/su_max 0.000
_refine_ls_shift/su_mean 0.000
_refine_ls_structure_factor_coef Fsqd
_refine_ls_weighting_details 'calc w=1/[\s^2^(Fo^2^)+(0.0452P)^2^+0.2137P] where P=(Fo^2^+2Fc^2^)/3'
_refine_ls_weighting_scheme calc
_refine_ls_wR_factor_gt 0.1011
_refine_ls_wR_factor_ref 0.1181
_reflns_number_gt 2222
_reflns_number_total 2956
_reflns_threshold_expression >2sigma(I)
_cod_data_source_file c4ce00133h2.cif
_cod_data_source_block compound6
_cod_original_cell_volume 643.20(8)
_cod_original_sg_symbol_H-M p-1
_cod_database_code 7215737

loop_
_symmetry_equiv_pos_as_xyz
'x, y, z'
'-x, -y, -z'

loop_
_atom_site_label
_atom_site_type_symbol
_atom_site_fract_x
_atom_site_fract_y
_atom_site_fract_z
_atom_site_U_iso_or_equiv
_atom_site_adp_type
_atom_site_occupancy
_atom_site_symmetry_multiplicity
_atom_site_calc_flag
F1 F 0.40138(18) 0.23164(12) 0.64770(12) 0.0432(3) Uani 1 1 d
F3 F 0.02019(18) -0.07494(12) 0.14349(12) 0.0462(3) Uani 1 1 d
F4 F 0.06340(18) 0.19581(12) 0.13900(12) 0.0453(3) Uani 1 1 d
F2 F 0.3482(2) -0.03726(12) 0.65413(12) 0.0519(4) Uani 1 1 d
O1 O 0.2830(2) -0.28731(14) 0.48459(17) 0.0460(4) Uani 1 1 d
O4 O 0.2279(2) 0.45554(14) 0.48375(16) 0.0462(4) Uani 1 1 d
H4 H 0.2466 0.5378 0.4740 0.080 Uiso 1 1 calc
C6 C 0.1803(3) -0.06800(18) 0.39950(19) 0.0274(4) Uani 1 1 d
C2 C 0.3027(3) 0.15923(18) 0.52115(19) 0.0284(4) Uani 1 1 d
C3 C 0.2346(2) 0.22434(18) 0.39287(19) 0.0267(4) Uani 1 1 d
C5 C 0.1115(3) -0.00168(18) 0.27104(19) 0.0284(4) Uani 1 1 d
C1 C 0.2771(3) 0.01704(19) 0.52374(19) 0.0302(4) Uani 1 1 d
C4 C 0.1382(3) 0.13972(19) 0.26796(18) 0.0284(4) Uani 1 1 d
O3 O 0.3150(2) 0.41854(15) 0.28607(17) 0.0486(4) Uani 1 1 d
C8 C 0.2654(3) 0.37846(19) 0.3827(2) 0.0310(4) Uani 1 1 d
C7 C 0.1455(3) -0.22421(19) 0.4012(2) 0.0326(4) Uani 1 1 d
O2 O -0.0133(2) -0.27330(15) 0.32187(19) 0.0549(5) Uani 1 1 d
N2 N 0.3891(2) 0.68144(16) 0.93643(17) 0.0319(4) Uani 1 1 d
N1 N 0.2010(2) 0.51078(17) 0.8143(2) 0.0415(4) Uani 1 1 d
H1 H 0.1341 0.4538 0.7427 0.080 Uiso 1 1 calc
C12 C 0.5252(3) 0.8030(2) 0.9714(3) 0.0410(5) Uani 1 1 d
H12A H 0.5798 0.8088 0.8937 0.080 Uiso 1 1 calc
H12B H 0.6313 0.7899 1.0608 0.080 Uiso 1 1 calc
C13 C 0.4299(3) 0.9376(2) 0.9898(2) 0.0344(4) Uani 1 1 d
H13A H 0.3876 0.9363 1.0740 0.080 Uiso 1 1 calc
H13B H 0.3161 0.9469 0.9043 0.080 Uiso 1 1 calc
C11 C 0.3090(3) 0.6180(2) 0.8042(2) 0.0388(5) Uani 1 1 d
H11 H 0.3258 0.6443 0.7191 0.080 Uiso 1 1 calc
C9 C 0.3296(3) 0.6121(2) 1.0333(2) 0.0379(5) Uani 1 1 d
H9 H 0.3638 0.6349 1.1333 0.080 Uiso 1 1 calc
C10 C 0.2127(3) 0.5053(2) 0.9564(3) 0.0415(5) Uani 1 1 d
H10 H 0.1511 0.4396 0.9931 0.080 Uiso 1 1 calc

loop_
_atom_site_aniso_label
_atom_site_aniso_U_11
_atom_site_aniso_U_22
_atom_site_aniso_U_33
_atom_site_aniso_U_23
_atom_site_aniso_U_13
_atom_site_aniso_U_12
F1 0.0629(8) 0.0280(6) 0.0267(6) -0.0063(5) 0.0010(5) -0.0112(5)
F3 0.0642(8) 0.0324(7) 0.0281(6) -0.0088(5) -0.0004(6) -0.0099(5)
F4 0.0633(8) 0.0357(7) 0.0265(6) 0.0081(5) 0.0001(5) -0.0011(6)
F2 0.0872(10) 0.0292(7) 0.0260(6) 0.0086(5) 0.0002(6) -0.0049(6)
O1 0.0573(9) 0.0196(7) 0.0516(9) 0.0048(6) 0.0054(7) -0.0014(6)
O4 0.0816(11) 0.0164(7) 0.0458(8) -0.0021(6) 0.0292(8) -0.0050(7)
C6 0.0320(9) 0.0176(9) 0.0299(9) -0.0016(7) 0.0078(7) -0.0025(7)
C2 0.0364(10) 0.0218(9) 0.0222(8) -0.0046(7) 0.0047(7) -0.0044(7)
C3 0.0325(9) 0.0183(9) 0.0284(9) 0.0004(7) 0.0092(7) -0.0008(7)
C5 0.0316(9) 0.0231(9) 0.0243(9) -0.0058(7) 0.0026(7) -0.0038(7)
C1 0.0412(10) 0.0233(9) 0.0223(9) 0.0042(7) 0.0053(8) -0.0013(7)
C4 0.0355(10) 0.0252(9) 0.0217(8) 0.0044(7) 0.0056(7) 0.0003(7)
O3 0.0753(11) 0.0318(8) 0.0478(9) 0.0089(7) 0.0316(8) -0.0047(7)
C8 0.0365(10) 0.0219(9) 0.0310(10) 0.0039(8) 0.0064(8) -0.0024(7)
C7 0.0442(11) 0.0187(9) 0.0354(10) -0.0022(8) 0.0149(9) -0.0053(8)
O2 0.0519(9) 0.0277(8) 0.0707(11) -0.0007(8) 0.0028(8) -0.0166(7)
N2 0.0350(8) 0.0215(8) 0.0356(9) -0.0018(6) 0.0082(7) -0.0037(6)
N1 0.0413(10) 0.0267(9) 0.0457(10) -0.0063(8) 0.0025(8) -0.0066(7)
C12 0.0375(11) 0.0251(10) 0.0577(13) -0.0039(9) 0.0143(10) -0.0084(8)
C13 0.0373(10) 0.0243(10) 0.0403(11) -0.0007(8) 0.0121(9) -0.0056(8)
C11 0.0488(12) 0.0308(11) 0.0336(10) 0.0005(8) 0.0101(9) -0.0016(9)
C9 0.0448(11) 0.0326(11) 0.0369(11) 0.0037(9) 0.0146(9) 0.0001(8)
C10 0.0407(11) 0.0291(11) 0.0562(14) 0.0078(10) 0.0175(10) -0.0020(8)

loop_
_atom_type_symbol
_atom_type_description
_atom_type_scat_dispersion_real
_atom_type_scat_dispersion_imag
_atom_type_scat_source
C C 0.0033 0.0016 'International Tables Vol C Tables 4.2.6.8 and 6.1.1.4'
H H 0.0000 0.0000 'International Tables Vol C Tables 4.2.6.8 and 6.1.1.4'
N N 0.0061 0.0033 'International Tables Vol C Tables 4.2.6.8 and 6.1.1.4'
O O 0.0106 0.0060 'International Tables Vol C Tables 4.2.6.8 and 6.1.1.4'
F F 0.0171 0.0103 'International Tables Vol C Tables 4.2.6.8 and 6.1.1.4'

loop_
_geom_angle_atom_site_label_1
_geom_angle_atom_site_label_2
_geom_angle_atom_site_label_3
_geom_angle
_geom_angle_site_symmetry_1
_geom_angle_site_symmetry_3
C8 O4 H4 109.5 . .
C1 C6 C5 115.68(15) . .
C1 C6 C7 123.14(16) . .
C5 C6 C7 121.16(16) . .
F1 C2 C3 120.90(15) . .
F1 C2 C1 117.60(15) . .
C3 C2 C1 121.48(16) . .
C2 C3 C4 116.31(15) . .
C2 C3 C8 123.70(16) . .
C4 C3 C8 119.95(15) . .
F3 C5 C4 117.46(15) . .
F3 C5 C6 120.58(15) . .
C4 C5 C6 121.93(16) . .
F2 C1 C2 117.26(15) . .
F2 C1 C6 120.23(15) . .
C2 C1 C6 122.50(16) . .
F4 C4 C5 117.96(15) . .
F4 C4 C3 119.94(15) . .
C5 C4 C3 122.09(16) . .
O3 C8 O4 126.47(18) . .
O3 C8 C3 120.58(18) . .
O4 C8 C3 112.92(16) . .
O2 C7 O1 127.64(17) . .
O2 C7 C6 116.53(17) . .
O1 C7 C6 115.83(16) . .
C11 N2 C9 108.67(16) . .
C11 N2 C12 124.62(17) . .
C9 N2 C12 126.66(17) . .
C11 N1 C10 108.96(17) . .
C11 N1 H1 125.5 . .
C10 N1 H1 125.5 . .
N2 C12 C13 112.68(16) . .
N2 C12 H12A 109.1 . .
C13 C12 H12A 109.1 . .
N2 C12 H12B 109.1 . .
C13 C12 H12B 109.1 . .
H12A C12 H12B 107.8 . .
C12 C13 C13 111.1(2) . 2_677
C12 C13 H13A 109.4 . .
C13 C13 H13A 109.4 2_677 .
C12 C13 H13B 109.4 . .
C13 C13 H13B 109.4 2_677 .
H13A C13 H13B 108.0 . .
N1 C11 N2 108.21(18) . .
N1 C11 H11 125.9 . .
N2 C11 H11 125.9 . .
C10 C9 N2 106.88(18) . .
C10 C9 H9 126.6 . .
N2 C9 H9 126.6 . .
C9 C10 N1 107.28(17) . .
C9 C10 H10 126.4 . .
N1 C10 H10 126.4 . .

loop_
_geom_bond_atom_site_label_1
_geom_bond_atom_site_label_2
_geom_bond_distance
_geom_bond_site_symmetry_2
F1 C2 1.3421(19) .
F3 C5 1.3418(19) .
F4 C4 1.3450(19) .
F2 C1 1.346(2) .
O1 C7 1.253(2) .
O4 C8 1.294(2) .
O4 H4 0.8200 .
C6 C1 1.383(2) .
C6 C5 1.387(2) .
C6 C7 1.525(2) .
C2 C3 1.379(2) .
C2 C1 1.383(2) .
C3 C4 1.385(2) .
C3 C8 1.513(2) .
C5 C4 1.377(3) .
O3 C8 1.201(2) .
C7 O2 1.227(2) .
N2 C11 1.324(2) .
N2 C9 1.372(3) .
N2 C12 1.473(2) .
N1 C11 1.322(3) .
N1 C10 1.363(3) .
N1 H1 0.8600 .
C12 C13 1.503(3) .
C12 H12A 0.9700 .
C12 H12B 0.9700 .
C13 C13 1.529(3) 2_677
C13 H13A 0.9700 .
C13 H13B 0.9700 .
C11 H11 0.9300 .
C9 C10 1.340(3) .
C9 H9 0.9300 .
C10 H10 0.9300 .
